data_2105595
loop_
_publ_author_name
'Chandra, N. R.'
'Prabu, M. M.'
'Venkatraman, J.'
'Suresh, S.'
'Vijayan, M.'

_publ_section_title
;
 X-ray Studies on Crystalline Complexes Involving Amino Acids and
 Peptides. XXXIII. Crystal Structures of <small>L</small>- and
 <small>DL</small>-Arginine Complexed with Oxalic Acid and a Comparative
 Study of Amino Acid--Oxalic Acid Complexes
;
_journal_issue 3
_journal_name_full 'Acta Crystallographica Section B'
_journal_page_first 257
_journal_page_last 263
_journal_paper_doi 10.1107/S0108768197011543
_journal_volume 54
_journal_year 1998
_chemical_formula_moiety 'C6 H15 N4 O2. C2 H O4'
_chemical_formula_sum 'C8 H16 N4 O6'
_chemical_formula_weight 264.25
_chemical_name_common 'L-Arginine semi-oxalate'
_chemical_name_systematic
;
 ?
;
_space_group_IT_number 1
_symmetry_cell_setting triclinic
_symmetry_space_group_name_Hall 'P 1'
_symmetry_space_group_name_H-M 'P 1'
_audit_creation_method SHELXL
_cell_angle_alpha 111.11(2)
_cell_angle_beta 92.75(2)
_cell_angle_gamma 91.97(3)
_cell_formula_units_Z 2
_cell_length_a 5.0668(14)
_cell_length_b 9.7572(13)
_cell_length_c 13.141(3)
_cell_measurement_reflns_used 25
_cell_measurement_temperature 293(2)
_cell_measurement_theta_max 20
_cell_measurement_theta_min 5
_cell_volume 604.4(2)
_computing_cell_refinement 'Enraf-Nonius CAD4 built-in software'
_computing_data_collection 'Enraf-Nonius CAD4 built-in software'
_computing_data_reduction 'locally written software'
_computing_molecular_graphics 'ZORTEP (Zsolnai, 1994)'
_computing_publication_material MS-WORD
_computing_structure_refinement 'SHELXL-93 (Sheldrick, 1993)'
_computing_structure_solution 'SHELXS-86 (Sheldrick, 1990)'
_diffrn_ambient_temperature 293(2)
_diffrn_measurement_device 'Enraf-Nonius CAD-4'
_diffrn_measurement_method \w-2\q
_diffrn_radiation_monochromator graphite
_diffrn_radiation_source 'fine-focus sealed tube'
_diffrn_radiation_type MoK\a
_diffrn_radiation_wavelength 0.71068
_diffrn_reflns_av_R_equivalents 0.0609
_diffrn_reflns_av_sigmaI/netI 0.0288
_diffrn_reflns_limit_h_max 6
_diffrn_reflns_limit_h_min 0
_diffrn_reflns_limit_k_max 11
_diffrn_reflns_limit_k_min -11
_diffrn_reflns_limit_l_max 15
_diffrn_reflns_limit_l_min -15
_diffrn_reflns_number 2771
_diffrn_reflns_theta_max 24.68
_diffrn_reflns_theta_min 1.66
_diffrn_standards_decay_% 7.2
_diffrn_standards_interval_time 60
_diffrn_standards_number 3
_exptl_absorpt_coefficient_mu 0.124
_exptl_absorpt_correction_type none
_exptl_crystal_colour colourless
_exptl_crystal_density_diffrn 1.452
_exptl_crystal_density_meas ?
_exptl_crystal_description Needle
_exptl_crystal_F_000 280
_exptl_crystal_size_max 0.7
_exptl_crystal_size_mid 0.2
_exptl_crystal_size_min 0.15
_refine_diff_density_max .304
_refine_diff_density_min -.222
_refine_ls_abs_structure_details 'Flack H D (1983), Acta Cryst. A39, 876-881'
_refine_ls_abs_structure_Flack -0.1(12)
_refine_ls_extinction_method none
_refine_ls_goodness_of_fit_all 1.025
_refine_ls_goodness_of_fit_obs 1.025
_refine_ls_hydrogen_treatment mixed
_refine_ls_matrix_type full
_refine_ls_number_parameters 349
_refine_ls_number_reflns 2379
_refine_ls_number_restraints 3
_refine_ls_restrained_S_all 1.024
_refine_ls_restrained_S_obs 1.024
_refine_ls_R_factor_all 0.0447
_refine_ls_R_factor_obs 0.0343
_refine_ls_shift/esd_max -0.013
_refine_ls_shift/esd_mean 0.001
_refine_ls_structure_factor_coef Fsqd
_refine_ls_weighting_details 'w = 1/[\s^2^(Fo^2^)+( 0.0641P)^2^+0.1211P] where P=(Fo^2^+2Fc^2^)/3'
_refine_ls_weighting_scheme calc
_refine_ls_wR_factor_all 0.0968
_refine_ls_wR_factor_obs 0.0896
_reflns_number_observed 2084
_reflns_number_total 2379
_reflns_observed_criterion >2sigma(I)
_cod_data_source_file li0261.cif
_cod_data_source_block LAO
_cod_depositor_comments
;
The following automatic conversions were performed:

'_exptl_crystal_density_meas' value 'none' was changed to '?' - the
value is perceived as not measured.

Automatic conversion script
Id: cif_fix_values 3008 2015-01-20 13:52:24Z robertas 

The following automatic conversions were performed:

'_refine_ls_weighting_scheme' value 'calc w = 1/[\s^2^(Fo^2^)+(
0.0641P)^2^+0.1211P] where P=(Fo^2^+2Fc^2^)/3' was changed to 'calc'.
New tag '_refine_ls_weighting_details' was created. The value of the
new tag was set to 'w = 1/[\s^2^(Fo^2^)+( 0.0641P)^2^+0.1211P] where
P=(Fo^2^+2Fc^2^)/3'.

Automatic conversion script
Id: cif_fix_values 3143 2015-03-26 13:38:13Z robertas 
;
_cod_database_code 2105595

loop_
_symmetry_equiv_pos_as_xyz
'x, y, z'

loop_
_atom_site_aniso_label
_atom_site_aniso_U_11
_atom_site_aniso_U_22
_atom_site_aniso_U_33
_atom_site_aniso_U_12
_atom_site_aniso_U_13
_atom_site_aniso_U_23
N1 0.028(2) 0.0301(14) 0.030(2) 0.0004(12) -0.0030(13) 0.0125(12)
O2 0.0229(13) 0.058(2) 0.0394(13) 0.0037(12) -0.0014(11) 0.0264(12)
O1 0.0342(14) 0.0351(14) 0.0457(14) -0.0050(11) -0.0082(12) 0.0031(11)
C1 0.023(2) 0.041(2) 0.029(2) -0.0050(15) 0.0031(14) 0.0184(14)
C2 0.025(2) 0.033(2) 0.0261(15) 0.0043(13) 0.0042(13) 0.0131(13)
C3 0.034(2) 0.028(2) 0.031(2) 0.0035(14) 0.0008(14) 0.0115(13)
C4 0.040(2) 0.030(2) 0.040(2) 0.006(2) -0.003(2) 0.0119(15)
C5 0.038(2) 0.028(2) 0.050(2) 0.006(2) 0.003(2) 0.011(2)
N6 0.051(2) 0.0285(14) 0.0300(14) 0.0084(13) 0.0052(14) 0.0110(12)
C7 0.027(2) 0.026(2) 0.032(2) -0.0020(13) 0.0034(14) 0.0124(13)
N8 0.051(2) 0.041(2) 0.028(2) 0.0148(15) 0.0065(14) 0.0123(13)
N9 0.046(2) 0.038(2) 0.0325(15) 0.0112(14) 0.0052(14) 0.0172(12)
O21 0.045(2) 0.0488(15) 0.0234(12) -0.0071(12) -0.0020(11) 0.0084(11)
O22 0.0372(14) 0.0423(14) 0.0319(12) -0.0141(12) -0.0012(11) 0.0065(11)
C23 0.032(2) 0.027(2) 0.027(2) 0.0031(14) 0.0041(14) 0.0076(13)
C24 0.036(2) 0.033(2) 0.029(2) -0.001(2) 0.005(2) 0.0061(14)
O25 0.061(2) 0.055(2) 0.0356(14) -0.0264(15) 0.0053(14) 0.0124(12)
O26 0.0378(14) 0.0479(14) 0.0264(12) -0.0116(12) 0.0029(11) 0.0038(11)
N11 0.041(2) 0.0257(14) 0.033(2) 0.0048(13) 0.0156(15) 0.0076(12)
O11 0.065(2) 0.044(2) 0.067(2) 0.0314(14) 0.043(2) 0.0304(13)
O12 0.072(2) 0.048(2) 0.069(2) 0.017(2) 0.046(2) 0.0282(15)
C11 0.035(2) 0.034(2) 0.0257(15) 0.0114(15) 0.0099(14) 0.0122(13)
C12 0.026(2) 0.029(2) 0.031(2) 0.0046(13) 0.0047(13) 0.0098(13)
C13 0.031(2) 0.030(2) 0.038(2) 0.0044(14) 0.008(2) 0.0137(14)
C14 0.028(2) 0.027(2) 0.039(2) 0.0032(14) 0.0014(15) 0.0100(14)
C15 0.040(2) 0.029(2) 0.038(2) 0.0064(15) 0.010(2) 0.0110(15)
N16 0.054(2) 0.0250(13) 0.0248(13) -0.0030(14) 0.0019(13) 0.0092(11)
C17 0.033(2) 0.030(2) 0.0279(15) 0.0044(14) 0.0037(14) 0.0137(13)
N18 0.071(2) 0.039(2) 0.0283(15) -0.019(2) 0.001(2) 0.0081(13)
N19 0.061(2) 0.041(2) 0.036(2) -0.009(2) 0.009(2) 0.0141(13)
O32 0.050(2) 0.052(2) 0.0311(13) 0.0285(13) 0.0127(12) 0.0154(12)
O31 0.049(2) 0.0504(15) 0.0241(12) 0.0133(13) 0.0078(11) 0.0084(10)
C33 0.032(2) 0.032(2) 0.028(2) 0.0030(14) 0.0027(14) 0.0108(14)
C34 0.036(2) 0.039(2) 0.025(2) 0.009(2) 0.0015(15) 0.0084(14)
O36 0.053(2) 0.071(2) 0.0257(13) 0.037(2) 0.0066(12) 0.0114(12)
O35 0.054(2) 0.057(2) 0.0313(12) 0.0272(14) 0.0058(12) 0.0162(12)

loop_
_atom_site_label
_atom_site_fract_x
_atom_site_fract_y
_atom_site_fract_z
_atom_site_U_iso_or_equiv
_atom_site_thermal_displace_type
_atom_site_calc_flag
_atom_site_refinement_flags
_atom_site_occupancy
_atom_site_type_symbol
N1 0.4167(6) -0.0163(3) 0.8579(2) 0.0292(6) Uani d . 1 N
H1A 0.387(9) -0.103(5) 0.837(3) 0.044 Uiso d . 1 H
H1B 0.487(9) 0.008(4) 0.932(3) 0.044 Uiso d . 1 H
H1C 0.531(9) 0.002(5) 0.816(3) 0.044 Uiso d . 1 H
O2 -0.1958(5) 0.0305(3) 0.7273(2) 0.0377(6) Uani d . 1 O
O1 0.0767(5) -0.1540(3) 0.6942(2) 0.0421(6) Uani d . 1 O
C1 0.0090(7) -0.0265(4) 0.7468(3) 0.0296(7) Uani d . 1 C
C2 0.1871(7) 0.0674(4) 0.8464(3) 0.0273(7) Uani d . 1 C
HC2 0.0860(7) 0.0875(4) 0.9115(3) 0.033 Uiso calc R 1 H
C3 0.2759(7) 0.2132(3) 0.8389(3) 0.0308(7) Uani d . 1 C
H3A 0.1215(7) 0.2611(3) 0.8244(3) 0.037 Uiso calc R 1 H
H3B 0.3867(7) 0.1948(3) 0.7777(3) 0.037 Uiso calc R 1 H
C4 0.4295(8) 0.3172(4) 0.9425(3) 0.0372(8) Uani d . 1 C
H4A 0.5786(8) 0.2676(4) 0.9594(3) 0.045 Uiso calc R 1 H
H4B 0.3155(8) 0.3405(4) 1.0031(3) 0.045 Uiso calc R 1 H
C5 0.5307(8) 0.4600(4) 0.9314(3) 0.0394(9) Uani d . 1 C
H5A 0.6026(8) 0.5268(4) 1.0023(3) 0.047 Uiso calc R 1 H
H5B 0.6738(8) 0.4385(4) 0.8825(3) 0.047 Uiso calc R 1 H
N6 0.3300(7) 0.5333(3) 0.8902(2) 0.0360(7) Uani d . 1 N
H6 0.2937(7) 0.5003(3) 0.8207(2) 0.043 Uiso calc R 1 H
C7 0.1981(6) 0.6459(3) 0.9496(3) 0.0279(7) Uani d . 1 C
N8 0.1951(7) 0.6876(3) 1.0569(2) 0.0399(7) Uani d . 1 N
H8A 0.2813(7) 0.6408(3) 1.0908(2) 0.048 Uiso calc R 1 H
H8B 0.1069(7) 0.7615(3) 1.0928(2) 0.048 Uiso calc R 1 H
N9 0.0681(6) 0.7212(3) 0.8986(2) 0.0373(7) Uani d . 1 N
H9A -0.0167(6) 0.7961(3) 0.9355(2) 0.045 Uiso calc R 1 H
H9B 0.0687(6) 0.6950(3) 0.8287(2) 0.045 Uiso calc R 1 H
O21 0.5801(5) 0.6817(3) 0.7506(2) 0.0406(6) Uani d . 1 O
O22 0.6999(5) 0.6614(3) 0.5860(2) 0.0396(6) Uani d . 1 O
H22 0.805(11) 0.726(6) 0.626(4) 0.059 Uiso d . 1 H
C23 0.5480(7) 0.6294(3) 0.6527(3) 0.0289(7) Uani d . 1 C
C24 0.3176(7) 0.5152(4) 0.5947(3) 0.0343(8) Uani d . 1 C
O25 0.1944(6) 0.4665(3) 0.6545(2) 0.0524(8) Uani d . 1 O
O26 0.2768(5) 0.4819(3) 0.4941(2) 0.0404(6) Uani d . 1 O
N11 0.7332(7) 0.4334(3) 0.3667(2) 0.0336(7) Uani d . 1 N
H11C 0.707(9) 0.331(5) 0.337(3) 0.050 Uiso d . 1 H
H11B 0.594(10) 0.473(5) 0.412(4) 0.050 Uiso d . 1 H
H11A 0.887(10) 0.451(5) 0.418(4) 0.050 Uiso d . 1 H
O11 1.0380(6) 0.2917(3) 0.2114(2) 0.0537(8) Uani d . 1 O
O12 1.1544(7) 0.4876(3) 0.1748(3) 0.0595(9) Uani d . 1 O
C11 1.0146(7) 0.4213(4) 0.2169(3) 0.0307(7) Uani d . 1 C
C12 0.7853(7) 0.4998(3) 0.2828(3) 0.0284(7) Uani d . 1 C
HC12 0.6272(7) 0.4799(3) 0.2326(3) 0.034 Uiso calc R 1 H
C13 0.8306(7) 0.6644(4) 0.3372(3) 0.0324(7) Uani d . 1 C
H13A 0.9167(7) 0.7021(4) 0.2876(3) 0.039 Uiso calc R 1 H
H13B 0.9494(7) 0.6859(4) 0.4018(3) 0.039 Uiso calc R 1 H
C14 0.5765(7) 0.7445(4) 0.3705(3) 0.0318(7) Uani d . 1 C
H14A 0.4783(7) 0.7453(4) 0.3056(3) 0.038 Uiso calc R 1 H
H14B 0.4675(7) 0.6908(4) 0.4040(3) 0.038 Uiso calc R 1 H
C15 0.6286(8) 0.9012(4) 0.4498(3) 0.0354(8) Uani d . 1 C
H15A 0.4626(8) 0.9493(4) 0.4642(3) 0.043 Uiso calc R 1 H
H15B 0.7075(8) 0.9009(4) 0.5184(3) 0.043 Uiso calc R 1 H
N16 0.8054(7) 0.9823(3) 0.4048(2) 0.0349(7) Uani d . 1 N
H16 0.8346(7) 0.9431(3) 0.3366(2) 0.042 Uiso calc R 1 H
C17 0.9233(7) 1.1111(3) 0.4611(3) 0.0291(7) Uani d . 1 C
N18 0.9102(8) 1.1748(3) 0.5681(2) 0.0476(9) Uani d . 1 N
H18A 0.8218(8) 1.1317(3) 0.6034(2) 0.057 Uiso calc R 1 H
H18B 0.9900(8) 1.2594(3) 0.6024(2) 0.057 Uiso calc R 1 H
N19 1.0606(7) 1.1796(3) 0.4096(3) 0.0462(8) Uani d . 1 N
H19A 1.0721(7) 1.1398(3) 0.3401(3) 0.055 Uiso calc R 1 H
H19B 1.1390(7) 1.2641(3) 0.4455(3) 0.055 Uiso calc R 1 H
O32 0.3748(6) 0.1247(3) 0.1053(2) 0.0436(7) Uani d . 1 O
H32 0.258(11) 0.194(5) 0.140(4) 0.065 Uiso d . 1 H
O31 0.5177(6) 0.1316(3) 0.2697(2) 0.0422(6) Uani d . 1 O
C33 0.5244(7) 0.0840(4) 0.1705(3) 0.0307(7) Uani d . 1 C
C34 0.7271(7) -0.0295(4) 0.1137(3) 0.0338(8) Uani d . 1 C
O36 0.7400(6) -0.0591(3) 0.0141(2) 0.0506(8) Uani d . 1 O
O35 0.8582(6) -0.0800(3) 0.1729(2) 0.0467(7) Uani d . 1 O

loop_
_atom_type_symbol
_atom_type_description
_atom_type_scat_dispersion_real
_atom_type_scat_dispersion_imag
_atom_type_scat_source
C C .0033 .0016 'International Tables Vol C Tables 4.2.6.8 and 6.1.1.4'
H H .0000 .0000 'International Tables Vol C Tables 4.2.6.8 and 6.1.1.4'
N N .0061 .0033 'International Tables Vol C Tables 4.2.6.8 and 6.1.1.4'
O O .0106 .0060 'International Tables Vol C Tables 4.2.6.8 and 6.1.1.4'

loop_
_geom_angle_atom_site_label_1
_geom_angle_atom_site_label_2
_geom_angle_atom_site_label_3
_geom_angle
_geom_angle_publ_flag
C2 N1 H1A 114.(3) y
C2 N1 H1B 114.(3) y
H1A N1 H1B 104.(4) y
C2 N1 H1C 104.(3) y
H1A N1 H1C 108.(4) y
H1B N1 H1C 113.(4) y
O2 C1 O1 126.2(3) y
O2 C1 C2 116.3(3) y
O1 C1 C2 117.5(3) y
N1 C2 C3 111.0(3) y
N1 C2 C1 109.3(3) y
C3 C2 C1 111.8(3) y
N1 C2 HC2 108.2(2) y
C3 C2 HC2 108.2(2) y
C1 C2 HC2 108.2(2) y
C2 C3 C4 113.3(3) y
C2 C3 H3A 108.9(2) y
C4 C3 H3A 108.9(2) y
C2 C3 H3B 108.9(2) y
C4 C3 H3B 108.9(2) y
H3A C3 H3B 107.7 y
C3 C4 C5 112.7(3) y
C3 C4 H4A 109.1(2) y
C5 C4 H4A 109.1(2) y
C3 C4 H4B 109.1(2) y
C5 C4 H4B 109.1(2) y
H4A C4 H4B 107.8 y
N6 C5 C4 114.1(3) y
N6 C5 H5A 108.7(2) y
C4 C5 H5A 108.7(2) y
N6 C5 H5B 108.7(2) y
C4 C5 H5B 108.7(2) y
H5A C5 H5B 107.6 y
C7 N6 C5 126.1(3) y
C7 N6 H6 116.9(2) y
C5 N6 H6 116.9(2) y
N8 C7 N6 122.6(3) y
N8 C7 N9 119.2(3) y
N6 C7 N9 118.1(3) y
C7 N8 H8A 120.0(2) y
C7 N8 H8B 120.0(2) y
H8A N8 H8B 120.0 y
C7 N9 H9A 120.0(2) y
C7 N9 H9B 120.0(2) y
H9A N9 H9B 120.0 y
C23 O22 H22 105.(4) y
O21 C23 O22 124.2(3) y
O21 C23 C24 121.7(3) y
O22 C23 C24 114.0(3) y
O25 C24 O26 127.2(3) y
O25 C24 C23 115.4(3) y
O26 C24 C23 117.4(3) y
C12 N11 H11C 113.(2) y
C12 N11 H11B 115.(3) y
H11C N11 H11B 109.(4) y
C12 N11 H11A 110.(3) y
H11C N11 H11A 104.(4) y
H11B N11 H11A 104.(4) y
O12 C11 O11 125.9(3) y
O12 C11 C12 119.0(3) y
O11 C11 C12 115.1(3) y
N11 C12 C13 109.9(3) y
N11 C12 C11 108.2(3) y
C13 C12 C11 114.8(3) y
N11 C12 HC12 107.9(2) y
C13 C12 HC12 107.9(2) y
C11 C12 HC12 107.9(2) y
C12 C13 C14 113.6(3) y
C12 C13 H13A 108.8(2) y
C14 C13 H13A 108.8(2) y
C12 C13 H13B 108.8(2) y
C14 C13 H13B 108.8(2) y
H13A C13 H13B 107.7 y
C15 C14 C13 112.8(3) y
C15 C14 H14A 109.0(2) y
C13 C14 H14A 109.0(2) y
C15 C14 H14B 109.0(2) y
C13 C14 H14B 109.0(2) y
H14A C14 H14B 107.8 y
N16 C15 C14 110.4(3) y
N16 C15 H15A 109.6(2) y
C14 C15 H15A 109.6(2) y
N16 C15 H15B 109.6(2) y
C14 C15 H15B 109.6(2) y
H15A C15 H15B 108.1 y
C17 N16 C15 124.4(3) y
C17 N16 H16 117.8(2) y
C15 N16 H16 117.8(2) y
N16 C17 N19 118.9(3) y
N16 C17 N18 122.5(3) y
N19 C17 N18 118.6(3) y
C17 N18 H18A 120.0(2) y
C17 N18 H18B 120.0(2) y
H18A N18 H18B 120.0 y
C17 N19 H19A 120.0(2) y
C17 N19 H19B 120.0(2) y
H19A N19 H19B 120.0 y
C33 O32 H32 115.(3) y
O31 C33 O32 124.4(3) y
O31 C33 C34 120.7(3) y
O32 C33 C34 114.9(3) y
O35 C34 O36 127.6(3) y
O35 C34 C33 116.3(3) y
O36 C34 C33 116.1(3) y

loop_
_geom_bond_atom_site_label_1
_geom_bond_atom_site_label_2
_geom_bond_distance
_geom_bond_publ_flag
N1 C2 1.477(4) y
N1 H1A 0.79(5) y
N1 H1B 0.96(4) y
N1 H1C 0.87(5) y
O2 C1 1.253(4) y
O1 C1 1.255(4) y
C1 C2 1.527(5) y
C2 C3 1.516(5) y
C2 HC2 0.98 y
C3 C4 1.529(5) y
C3 H3A 0.97 y
C3 H3B 0.97 y
C4 C5 1.527(5) y
C4 H4A 0.97 y
C4 H4B 0.97 y
C5 N6 1.454(5) y
C5 H5A 0.97 y
C5 H5B 0.97 y
N6 C7 1.321(4) y
N6 H6 0.86 y
C7 N8 1.320(4) y
C7 N9 1.330(4) y
N8 H8A 0.86 y
N8 H8B 0.86 y
N9 H9A 0.86 y
N9 H9B 0.86 y
O21 C23 1.201(4) y
O22 C23 1.305(4) y
O22 H22 0.82(5) y
C23 C24 1.549(5) y
C24 O25 1.236(4) y
C24 O26 1.248(4) y
N11 C12 1.495(4) y
N11 H11C 0.94(5) y
N11 H11B 0.94(5) y
N11 H11A 0.98(5) y
O11 C11 1.251(4) y
O12 C11 1.220(4) y
C11 C12 1.538(4) y
C12 C13 1.508(4) y
C12 HC12 0.98 y
C13 C14 1.529(5) y
C13 H13A 0.97 y
C13 H13B 0.97 y
C14 C15 1.514(4) y
C14 H14A 0.97 y
C14 H14B 0.97 y
C15 N16 1.455(5) y
C15 H15A 0.97 y
C15 H15B 0.97 y
N16 C17 1.312(4) y
N16 H16 0.86 y
C17 N19 1.314(5) y
C17 N18 1.323(4) y
N18 H18A 0.86 y
N18 H18B 0.86 y
N19 H19A 0.86 y
N19 H19B 0.86 y
O32 C33 1.293(4) y
O32 H32 0.92(5) y
O31 C33 1.218(4) y
C33 C34 1.547(5) y
C34 O35 1.241(4) y
C34 O36 1.239(4) y

loop_
_geom_torsion_atom_site_label_1
_geom_torsion_atom_site_label_2
_geom_torsion_atom_site_label_3
_geom_torsion_atom_site_label_4
_geom_torsion
_geom_torsion_publ_flag
O2 C1 C2 N1 179.6(3) y
O1 C1 C2 N1 1.5(4) y
O2 C1 C2 C3 -57.2(4) y
O1 C1 C2 C3 124.7(3) y
N1 C2 C3 C4 -64.0(4) y
C1 C2 C3 C4 173.7(3) y
C2 C3 C4 C5 176.8(3) y
C3 C4 C5 N6 50.1(4) y
C4 C5 N6 C7 99.4(4) y
C5 N6 C7 N8 -14.0(6) y
C5 N6 C7 N9 164.6(3) y
O21 C23 C24 O25 -10.0(5) y
O22 C23 C24 O25 169.7(3) y
O21 C23 C24 O26 170.3(3) y
O22 C23 C24 O26 -9.9(5) y
O12 C11 C12 N11 -152.8(3) y
O11 C11 C12 N11 27.6(4) y
O12 C11 C12 C13 -29.7(5) y
O11 C11 C12 C13 150.7(3) y
N11 C12 C13 C14 -76.2(4) y
C11 C12 C13 C14 161.7(3) y
C12 C13 C14 C15 165.1(3) y
C13 C14 C15 N16 55.2(4) y
C14 C15 N16 C17 -167.4(3) y
C15 N16 C17 N19 -174.2(4) y
C15 N16 C17 N18 6.1(6) y
O31 C33 C34 O35 7.7(5) y
O32 C33 C34 O35 -174.2(4) y
O31 C33 C34 O36 -172.0(4) y
O32 C33 C34 O36 6.0(5) y
